data_4068798
loop_
_publ_author_name
'O&#x2019;Connor, Abby R.'
'Urbin, Stephanie A.'
'Moorhouse, Rebecca A.'
'White, Peter S.'
'Brookhart, Maurice'

_publ_section_title
;
 Synthesis and Reactivity of Cationic (Allyl)(arene)nickel(II) and
 (Allyl)(arene)palladium(II) Complexes
;
_journal_issue 8
_journal_name_full Organometallics
_journal_page_first 2372
_journal_paper_doi 10.1021/om801103p
_journal_volume 28
_journal_year 2009
_chemical_formula_moiety 'C12 H17 Ni, C32 H12 B F24'
_chemical_formula_sum 'C44 H29 B F24 Ni'
_chemical_formula_weight 1083.19
_chemical_name_systematic
;

 ?

;
_space_group_IT_number 19
_symmetry_cell_setting orthorhombic
_symmetry_space_group_name_Hall 'P 2ac 2ab'
_symmetry_space_group_name_H-M 'P 21 21 21'
_atom_sites_solution_hydrogens geom
_atom_sites_solution_primary direct
_atom_sites_solution_secondary difmap
_audit_creation_method SHELXL-97
_cell_angle_alpha 90.00
_cell_angle_beta 90.00
_cell_angle_gamma 90.00
_cell_formula_units_Z 4
_cell_length_a 13.3171(3)
_cell_length_b 15.2363(3)
_cell_length_c 22.3966(5)
_cell_measurement_temperature 100(2)
_cell_volume 4544.34(17)
_computing_cell_refinement 'Bruker APEX2'
_computing_data_collection 'Bruker APEX2'
_computing_data_reduction 'Bruker SHELXTL'
_computing_molecular_graphics 'Bruker SHELXTL'
_computing_publication_material 'Bruker SHELXTL'
_computing_structure_refinement 'SHELXL-97 (Sheldrick, 1997)'
_computing_structure_solution 'SHELXS-97 (Sheldrick, 1990)'
_diffrn_ambient_temperature 100(2)
_diffrn_measured_fraction_theta_full 1.000
_diffrn_measured_fraction_theta_max 1.000
_diffrn_measurement_device_type 'Bruker SMART APEX-II'
_diffrn_measurement_method '\w & \f scans'
_diffrn_radiation_monochromator graphite
_diffrn_radiation_source 'fine-focus sealed tube'
_diffrn_radiation_type MoK\a
_diffrn_radiation_wavelength 0.71073
_diffrn_reflns_av_R_equivalents 0.0314
_diffrn_reflns_av_sigmaI/netI 0.0188
_diffrn_reflns_limit_h_max 17
_diffrn_reflns_limit_h_min -17
_diffrn_reflns_limit_k_max 19
_diffrn_reflns_limit_k_min -19
_diffrn_reflns_limit_l_max 28
_diffrn_reflns_limit_l_min -28
_diffrn_reflns_number 78781
_diffrn_reflns_theta_full 27.00
_diffrn_reflns_theta_max 27.00
_diffrn_reflns_theta_min 1.62
_exptl_absorpt_coefficient_mu 0.558
_exptl_absorpt_correction_T_max 0.9463
_exptl_absorpt_correction_T_min 0.8731
_exptl_absorpt_correction_type multi-scan
_exptl_absorpt_process_details SADABS
_exptl_crystal_colour 'clear brown'
_exptl_crystal_density_diffrn 1.583
_exptl_crystal_density_method 'not measured'
_exptl_crystal_description plate
_exptl_crystal_F_000 2168
_exptl_crystal_size_max 0.25
_exptl_crystal_size_mid 0.20
_exptl_crystal_size_min 0.10
_refine_diff_density_max 1.983
_refine_diff_density_min -1.740
_refine_diff_density_rms 0.073
_refine_ls_abs_structure_details 'Flack H D (1983), Acta Cryst. A39, 876-881'
_refine_ls_abs_structure_Flack -0.002(15)
_refine_ls_extinction_method none
_refine_ls_goodness_of_fit_ref 1.044
_refine_ls_hydrogen_treatment constr
_refine_ls_matrix_type full
_refine_ls_number_parameters 742
_refine_ls_number_reflns 9927
_refine_ls_number_restraints 0
_refine_ls_restrained_S_all 1.044
_refine_ls_R_factor_all 0.0619
_refine_ls_R_factor_gt 0.0555
_refine_ls_shift/su_max 0.015
_refine_ls_shift/su_mean 0.001
_refine_ls_structure_factor_coef Fsqd
_refine_ls_weighting_details 'calc w=1/[\s^2^(Fo^2^)+(0.0293P)^2^+9.8914P] where P=(Fo^2^+2Fc^2^)/3'
_refine_ls_weighting_scheme calc
_refine_ls_wR_factor_gt 0.1176
_refine_ls_wR_factor_ref 0.1225
_reflns_number_gt 9138
_reflns_number_total 9927
_reflns_threshold_expression >2sigma(I)
_cod_data_source_file om801103p_si_002.cif
_cod_data_source_block c06084
_cod_depositor_comments
;
The following automatic conversions were performed:

'_symmetry_cell_setting' value 'Orthorhombic' changed to
'orthorhombic' according to
/home/saulius/struct/CIF-dictionaries/cif_core.dic dictionary named
'cif_core.dic' version 2.4.2 from 2011-04-26.

Automatic conversion script
Id: cif_fix_values 1715 2011-07-08 13:25:40Z adriana 
;
_cod_original_sg_symbol_H-M P2(1)2(1)2(1)
_cod_database_code 4068798

loop_
_symmetry_equiv_pos_as_xyz
'x, y, z'
'-x+1/2, -y, z+1/2'
'-x, y+1/2, -z+1/2'
'x+1/2, -y+1/2, -z'

loop_
_atom_site_label
_atom_site_type_symbol
_atom_site_fract_x
_atom_site_fract_y
_atom_site_fract_z
_atom_site_U_iso_or_equiv
_atom_site_adp_type
_atom_site_occupancy
_atom_site_symmetry_multiplicity
_atom_site_calc_flag
_atom_site_refinement_flags
Ni1 Ni 0.77237(4) 0.98813(4) 0.23709(2) 0.04541(16) Uani 1 1 d .
C1 C 0.7529(5) 1.0271(4) 0.1529(2) 0.088(2) Uani 1 1 d .
H1A H 0.7093 0.9901 0.1274 0.105 Uiso 1 1 calc R
H1B H 0.7448 1.0909 0.1460 0.105 Uiso 1 1 calc R
C2 C 0.8515(4) 0.9963(5) 0.1634(2) 0.0687(16) Uani 1 1 d .
H2 H 0.8811 0.9442 0.1427 0.082 Uiso 1 1 calc R
C3 C 0.9029(5) 1.0454(5) 0.2066(3) 0.093(2) Uani 1 1 d .
H3A H 0.9028 1.1100 0.2018 0.111 Uiso 1 1 calc R
H3B H 0.9670 1.0211 0.2216 0.111 Uiso 1 1 calc R
C4 C 0.7036(3) 1.0370(2) 0.31872(17) 0.0327(8) Uani 1 1 d .
H4 H 0.6961 1.1019 0.3238 0.039 Uiso 1 1 calc R
C5 C 0.7970(3) 0.9988(3) 0.33132(19) 0.0397(9) Uani 1 1 d .
C6 C 0.8160(3) 0.9110(2) 0.31155(19) 0.0374(9) Uani 1 1 d .
H6 H 0.8863 0.8879 0.3133 0.045 Uiso 1 1 calc R
C7 C 0.7433(3) 0.8625(2) 0.28150(16) 0.0341(8) Uani 1 1 d .
C8 C 0.6535(3) 0.9055(2) 0.26693(19) 0.0389(9) Uani 1 1 d .
H8 H 0.6089 0.8782 0.2362 0.047 Uiso 1 1 calc R
C9 C 0.6323(3) 0.9927(2) 0.28544(14) 0.0287(7) Uani 1 1 d .
C10 C 0.8770(4) 1.0471(3) 0.3675(3) 0.0718(17) Uani 1 1 d .
H10A H 0.8750 1.1098 0.3579 0.108 Uiso 1 1 calc R
H10B H 0.9435 1.0235 0.3577 0.108 Uiso 1 1 calc R
H10C H 0.8640 1.0390 0.4102 0.108 Uiso 1 1 calc R
C11 C 0.7626(4) 0.7688(3) 0.2637(2) 0.0606(14) Uani 1 1 d .
H11A H 0.8343 0.7610 0.2552 0.091 Uiso 1 1 calc R
H11B H 0.7235 0.7548 0.2279 0.091 Uiso 1 1 calc R
H11C H 0.7427 0.7296 0.2963 0.091 Uiso 1 1 calc R
C12 C 0.5323(3) 1.0340(3) 0.27031(19) 0.0386(9) Uani 1 1 d .
H12A H 0.4808 1.0121 0.2978 0.058 Uiso 1 1 calc R
H12B H 0.5138 1.0188 0.2292 0.058 Uiso 1 1 calc R
H12C H 0.5375 1.0980 0.2741 0.058 Uiso 1 1 calc R
B20 B 0.5129(3) 0.4938(2) 0.01676(15) 0.0200(7) Uani 1 1 d .
C21 C 0.4488(2) 0.5828(2) 0.03481(14) 0.0197(6) Uani 1 1 d .
C22 C 0.3629(3) 0.6073(2) 0.00291(15) 0.0257(7) Uani 1 1 d .
H22 H 0.3365 0.5681 -0.0261 0.031 Uiso 1 1 calc R
C23 C 0.3146(3) 0.6879(3) 0.01233(18) 0.0333(8) Uani 1 1 d .
C24 C 0.3492(3) 0.7463(2) 0.05463(17) 0.0310(8) Uani 1 1 d .
H24 H 0.3166 0.8010 0.0610 0.037 Uiso 1 1 calc R
C25 C 0.4334(3) 0.7226(2) 0.08781(15) 0.0244(7) Uani 1 1 d .
C26 C 0.4808(2) 0.6426(2) 0.07792(14) 0.0213(6) Uani 1 1 d .
H26 H 0.5376 0.6280 0.1016 0.026 Uiso 1 1 calc R
C27 C 0.2250(4) 0.7101(3) -0.0257(2) 0.0507(12) Uani 1 1 d .
C28 C 0.4714(3) 0.7859(2) 0.13393(17) 0.0321(8) Uani 1 1 d .
C31 C 0.4378(2) 0.4177(2) -0.01036(14) 0.0208(6) Uani 1 1 d .
C32 C 0.4655(2) 0.3640(2) -0.05800(15) 0.0229(6) Uani 1 1 d .
H32 H 0.5281 0.3739 -0.0772 0.027 Uiso 1 1 calc R
C33 C 0.4042(3) 0.2961(2) -0.07835(15) 0.0244(7) Uani 1 1 d .
C34 C 0.3122(3) 0.2798(2) -0.05239(16) 0.0277(7) Uani 1 1 d .
H34 H 0.2704 0.2337 -0.0663 0.033 Uiso 1 1 calc R
C35 C 0.2828(3) 0.3326(2) -0.00551(15) 0.0275(7) Uani 1 1 d .
C36 C 0.3439(3) 0.3999(2) 0.01504(15) 0.0242(7) Uani 1 1 d .
H36 H 0.3213 0.4350 0.0474 0.029 Uiso 1 1 calc R
C37 C 0.4364(3) 0.2400(3) -0.12952(19) 0.0376(9) Uani 1 1 d .
C38 C 0.1828(4) 0.3187(3) 0.0235(2) 0.0443(11) Uani 1 1 d .
C41 C 0.5745(2) 0.4540(2) 0.07412(14) 0.0190(6) Uani 1 1 d .
C42 C 0.5506(2) 0.3737(2) 0.10094(14) 0.0203(6) Uani 1 1 d .
H42 H 0.4953 0.3410 0.0860 0.024 Uiso 1 1 calc R
C43 C 0.6055(3) 0.3401(2) 0.14914(15) 0.0244(7) Uani 1 1 d .
C44 C 0.6848(3) 0.3873(2) 0.17369(15) 0.0262(7) Uani 1 1 d .
H44 H 0.7212 0.3656 0.2070 0.031 Uiso 1 1 calc R
C45 C 0.7086(2) 0.4672(2) 0.14786(15) 0.0243(7) Uani 1 1 d .
C46 C 0.6572(2) 0.4984(2) 0.09853(14) 0.0225(6) Uani 1 1 d .
H46 H 0.6787 0.5517 0.0806 0.027 Uiso 1 1 calc R
C47 C 0.5797(3) 0.2503(2) 0.17206(16) 0.0297(8) Uani 1 1 d .
C48 C 0.7925(3) 0.5213(3) 0.17386(19) 0.0366(9) Uani 1 1 d .
C51 C 0.5924(2) 0.5212(2) -0.03607(13) 0.0217(6) Uani 1 1 d .
C52 C 0.5720(3) 0.5870(2) -0.07779(15) 0.0250(7) Uani 1 1 d .
H52 H 0.5132 0.6215 -0.0730 0.030 Uiso 1 1 calc R
C53 C 0.6349(3) 0.6036(2) -0.12619(15) 0.0287(7) Uani 1 1 d .
C54 C 0.7220(3) 0.5550(2) -0.13476(16) 0.0320(8) Uani 1 1 d .
H54 H 0.7644 0.5658 -0.1680 0.038 Uiso 1 1 calc R
C55 C 0.7452(3) 0.4907(2) -0.09384(15) 0.0312(7) Uani 1 1 d .
C56 C 0.6818(3) 0.4743(2) -0.04510(15) 0.0255(7) Uani 1 1 d .
H56 H 0.7001 0.4300 -0.0173 0.031 Uiso 1 1 calc R
C57 C 0.6053(3) 0.6731(3) -0.17010(18) 0.0369(9) Uani 1 1 d .
C58 C 0.8397(4) 0.4374(3) -0.1003(2) 0.0470(11) Uani 1 1 d .
F21 F 0.2491(19) 0.7093(13) -0.0818(7) 0.077(5) Uani 0.50 1 d P
F22 F 0.1524(12) 0.6483(10) -0.0199(8) 0.085(4) Uani 0.50 1 d P
F23 F 0.1912(16) 0.7865(9) -0.0144(8) 0.131(9) Uani 0.50 1 d P
F121 F 0.2285(19) 0.6792(14) -0.0808(9) 0.116(10) Uani 0.50 1 d P
F122 F 0.1419(13) 0.6879(12) -0.0009(10) 0.129(8) Uani 0.50 1 d P
F123 F 0.2072(13) 0.7949(8) -0.0309(8) 0.095(6) Uani 0.50 1 d P
F24 F 0.40402(19) 0.80092(19) 0.17678(11) 0.0482(6) Uani 1 1 d .
F25 F 0.4912(3) 0.86450(17) 0.11113(13) 0.0695(10) Uani 1 1 d .
F26 F 0.5540(2) 0.75890(18) 0.16059(14) 0.0593(8) Uani 1 1 d .
F31 F 0.52263(18) 0.26551(18) -0.15500(12) 0.0502(7) Uani 1 1 d .
F32 F 0.4481(3) 0.15565(17) -0.11488(15) 0.0668(9) Uani 1 1 d .
F33 F 0.36736(18) 0.2399(2) -0.17370(11) 0.0518(7) Uani 1 1 d .
F34 F 0.1304(2) 0.2537(2) -0.00062(13) 0.0730(10) Uani 1 1 d .
F35 F 0.1263(2) 0.3893(2) 0.0225(3) 0.1114(17) Uani 1 1 d .
F36 F 0.1915(3) 0.2975(3) 0.08070(12) 0.0824(12) Uani 1 1 d .
F41 F 0.5754(2) 0.19054(14) 0.12855(11) 0.0476(7) Uani 1 1 d .
F42 F 0.48988(18) 0.24826(15) 0.19905(12) 0.0448(6) Uani 1 1 d .
F43 F 0.64592(18) 0.22041(14) 0.21215(10) 0.0400(5) Uani 1 1 d .
F44 F 0.8494(7) 0.4766(6) 0.2111(3) 0.047(2) Uani 0.50 1 d P
F45 F 0.7628(7) 0.5932(6) 0.1942(6) 0.082(4) Uani 0.50 1 d P
F46 F 0.8587(7) 0.5418(6) 0.1281(4) 0.062(2) Uani 0.50 1 d P
F144 F 0.7580(10) 0.5642(7) 0.2252(4) 0.085(4) Uani 0.50 1 d P
F145 F 0.8673(9) 0.4803(7) 0.1940(7) 0.131(7) Uani 0.50 1 d P
F146 F 0.8228(10) 0.5867(9) 0.1449(4) 0.107(5) Uani 0.50 1 d P
F51 F 0.682(2) 0.7106(16) -0.2028(11) 0.046(3) Uani 0.50 1 d P
F52 F 0.5384(7) 0.6497(10) -0.2098(7) 0.048(3) Uani 0.50 1 d P
F53 F 0.5652(16) 0.7417(8) -0.1411(8) 0.076(6) Uani 0.50 1 d P
F151 F 0.682(2) 0.708(2) -0.1936(13) 0.070(7) Uani 0.50 1 d P
F152 F 0.5438(14) 0.7334(10) -0.1503(7) 0.068(4) Uani 0.50 1 d P
F153 F 0.5519(11) 0.6351(12) -0.2158(6) 0.082(5) Uani 0.50 1 d P
F54 F 0.8896(6) 0.4517(6) -0.1484(4) 0.052(2) Uani 0.50 1 d P
F55 F 0.8179(11) 0.3525(6) -0.0992(7) 0.076(5) Uani 0.50 1 d P
F56 F 0.9044(7) 0.4539(8) -0.0573(3) 0.062(3) Uani 0.50 1 d P
F154 F 0.8596(13) 0.4249(15) -0.1579(7) 0.184(10) Uani 0.50 1 d P
F155 F 0.8414(12) 0.3635(9) -0.0765(9) 0.134(8) Uani 0.50 1 d P
F156 F 0.9160(10) 0.4726(12) -0.0815(14) 0.229(13) Uani 0.50 1 d P

loop_
_atom_site_aniso_label
_atom_site_aniso_U_11
_atom_site_aniso_U_22
_atom_site_aniso_U_33
_atom_site_aniso_U_23
_atom_site_aniso_U_13
_atom_site_aniso_U_12
Ni1 0.0561(3) 0.0386(3) 0.0415(3) 0.0199(2) 0.0266(3) 0.0256(3)
C1 0.140(6) 0.095(4) 0.029(2) 0.037(2) 0.029(3) 0.080(4)
C2 0.062(3) 0.098(5) 0.047(3) 0.025(3) 0.025(2) 0.011(3)
C3 0.062(4) 0.114(6) 0.102(5) 0.050(5) 0.031(4) -0.001(4)
C4 0.0333(19) 0.0273(18) 0.037(2) -0.0040(15) 0.0028(15) -0.0009(14)
C5 0.0331(19) 0.038(2) 0.048(2) -0.0078(19) -0.0040(16) -0.0087(17)
C6 0.037(2) 0.0243(18) 0.051(2) 0.0064(17) 0.0006(18) 0.0022(16)
C7 0.046(2) 0.0245(17) 0.0312(18) 0.0028(14) -0.0062(16) 0.0012(15)
C8 0.050(2) 0.0305(18) 0.036(2) -0.0007(17) -0.0147(19) 0.0006(17)
C9 0.0342(17) 0.0297(17) 0.0221(15) 0.0058(14) 0.0068(13) 0.0002(15)
C10 0.058(3) 0.046(3) 0.112(5) -0.021(3) -0.022(3) -0.009(2)
C11 0.081(4) 0.0264(19) 0.074(3) -0.007(2) -0.030(3) 0.011(2)
C12 0.0318(19) 0.040(2) 0.044(2) 0.0069(18) 0.0049(17) 0.0041(16)
B20 0.0219(16) 0.0192(17) 0.0188(15) -0.0009(13) -0.0002(12) -0.0021(14)
C21 0.0187(14) 0.0202(15) 0.0202(15) 0.0026(12) 0.0015(12) 0.0000(12)
C22 0.0300(18) 0.0227(17) 0.0245(16) 0.0012(13) -0.0011(14) 0.0018(14)
C23 0.038(2) 0.0289(18) 0.0327(19) -0.0007(16) -0.0016(16) 0.0098(16)
C24 0.0340(18) 0.0241(16) 0.0349(19) -0.0024(15) 0.0002(16) 0.0088(15)
C25 0.0265(16) 0.0225(16) 0.0242(16) -0.0004(13) 0.0061(13) -0.0003(13)
C26 0.0213(15) 0.0222(15) 0.0204(15) 0.0008(12) 0.0031(12) -0.0017(12)
C27 0.055(3) 0.049(3) 0.049(3) -0.011(2) -0.016(2) 0.022(2)
C28 0.036(2) 0.0269(17) 0.0338(19) -0.0081(15) 0.0037(16) 0.0003(15)
C31 0.0212(15) 0.0190(15) 0.0222(15) 0.0029(12) -0.0045(12) 0.0024(12)
C32 0.0209(15) 0.0227(15) 0.0252(16) 0.0005(13) -0.0069(13) 0.0037(13)
C33 0.0259(16) 0.0196(15) 0.0278(17) -0.0019(13) -0.0102(14) 0.0058(13)
C34 0.0328(18) 0.0200(15) 0.0302(17) 0.0018(14) -0.0102(15) -0.0027(14)
C35 0.0324(18) 0.0245(17) 0.0256(17) 0.0052(13) -0.0020(15) -0.0101(15)
C36 0.0253(17) 0.0229(16) 0.0244(16) -0.0010(13) 0.0000(13) -0.0037(13)
C37 0.0282(19) 0.039(2) 0.045(2) -0.0226(18) -0.0097(17) 0.0057(16)
C38 0.047(3) 0.046(2) 0.040(2) -0.0021(19) 0.005(2) -0.021(2)
C41 0.0178(14) 0.0192(14) 0.0199(14) -0.0024(11) 0.0030(12) 0.0052(11)
C42 0.0223(15) 0.0183(14) 0.0203(15) -0.0035(12) 0.0003(12) 0.0013(12)
C43 0.0295(17) 0.0206(16) 0.0232(16) 0.0001(13) 0.0011(14) 0.0056(13)
C44 0.0279(17) 0.0269(17) 0.0240(16) -0.0027(13) -0.0064(13) 0.0086(14)
C45 0.0185(15) 0.0249(16) 0.0296(16) -0.0060(13) -0.0012(12) 0.0050(12)
C46 0.0228(14) 0.0188(15) 0.0259(15) -0.0033(13) 0.0024(12) -0.0004(12)
C47 0.037(2) 0.0241(17) 0.0281(17) 0.0031(14) -0.0034(15) 0.0050(15)
C48 0.0289(18) 0.0310(19) 0.050(2) -0.0057(18) -0.0116(16) -0.0004(16)
C51 0.0268(15) 0.0200(15) 0.0183(14) -0.0036(12) 0.0015(12) -0.0056(13)
C52 0.0256(16) 0.0253(16) 0.0242(16) -0.0013(13) 0.0004(13) -0.0040(13)
C53 0.0387(19) 0.0297(18) 0.0178(15) 0.0007(13) 0.0003(14) -0.0134(15)
C54 0.038(2) 0.0320(18) 0.0260(17) -0.0029(14) 0.0090(16) -0.0118(16)
C55 0.0315(18) 0.0286(17) 0.0334(17) -0.0070(15) 0.0081(14) -0.0077(15)
C56 0.0283(16) 0.0220(16) 0.0262(16) -0.0027(13) 0.0046(13) -0.0041(13)
C57 0.046(2) 0.035(2) 0.0298(19) 0.0050(16) 0.0079(18) -0.0074(18)
C58 0.044(2) 0.041(2) 0.056(3) -0.001(2) 0.029(2) 0.000(2)
F21 0.082(7) 0.106(12) 0.042(7) 0.012(7) -0.025(6) 0.030(7)
F22 0.047(6) 0.101(9) 0.105(9) 0.027(6) -0.058(6) -0.009(5)
F23 0.160(15) 0.107(12) 0.124(10) -0.085(10) -0.099(10) 0.116(12)
F121 0.129(18) 0.138(16) 0.081(11) -0.065(11) -0.078(11) 0.097(14)
F122 0.045(6) 0.18(2) 0.165(18) 0.094(14) -0.030(8) -0.025(10)
F123 0.088(7) 0.048(6) 0.150(12) 0.037(7) -0.067(7) 0.010(5)
F24 0.0422(14) 0.0665(17) 0.0359(13) -0.0225(12) 0.0070(11) 0.0003(12)
F25 0.125(3) 0.0306(13) 0.0535(16) -0.0095(12) 0.0092(18) -0.0311(16)
F26 0.0437(14) 0.0541(16) 0.080(2) -0.0425(15) -0.0263(14) 0.0165(13)
F31 0.0316(12) 0.0590(16) 0.0601(16) -0.0343(14) 0.0033(12) 0.0023(11)
F32 0.085(2) 0.0292(13) 0.086(2) -0.0224(14) -0.0091(18) 0.0161(14)
F33 0.0367(13) 0.0769(19) 0.0419(14) -0.0320(14) -0.0115(11) 0.0070(13)
F34 0.070(2) 0.098(2) 0.0514(16) -0.0260(16) 0.0208(14) -0.0619(19)
F35 0.0384(17) 0.065(2) 0.231(5) 0.017(3) 0.054(2) -0.0027(16)
F36 0.075(2) 0.139(3) 0.0336(14) -0.0145(17) 0.0222(14) -0.041(2)
F41 0.083(2) 0.0190(10) 0.0407(13) -0.0006(10) -0.0071(13) -0.0028(12)
F42 0.0388(13) 0.0325(12) 0.0631(16) 0.0163(11) 0.0044(12) -0.0017(10)
F43 0.0464(13) 0.0319(11) 0.0416(13) 0.0129(10) -0.0118(11) 0.0051(10)
F44 0.051(5) 0.053(5) 0.036(3) 0.018(3) -0.036(3) -0.027(4)
F45 0.045(5) 0.045(5) 0.156(11) -0.065(6) -0.037(7) 0.020(4)
F46 0.042(4) 0.087(6) 0.056(4) 0.002(4) -0.013(3) -0.036(4)
F144 0.084(6) 0.090(8) 0.080(6) -0.060(5) 0.007(6) -0.029(6)
F145 0.059(6) 0.060(7) 0.274(18) -0.082(9) -0.091(9) 0.043(5)
F146 0.121(11) 0.136(10) 0.064(7) 0.045(7) -0.049(6) -0.111(9)
F51 0.049(6) 0.065(7) 0.025(4) 0.025(5) -0.002(3) -0.026(6)
F52 0.028(3) 0.047(5) 0.068(7) 0.023(4) -0.004(3) -0.007(3)
F53 0.158(16) 0.020(3) 0.051(6) 0.004(4) 0.031(8) 0.023(5)
F151 0.051(7) 0.094(10) 0.065(14) 0.060(8) 0.007(7) -0.008(6)
F152 0.072(5) 0.084(9) 0.049(6) 0.054(6) 0.016(5) 0.021(5)
F153 0.145(12) 0.065(7) 0.036(5) 0.012(4) -0.047(6) -0.025(7)
F54 0.041(4) 0.063(4) 0.053(5) 0.022(4) 0.041(4) 0.006(3)
F55 0.065(6) 0.020(3) 0.144(11) -0.029(6) 0.053(6) 0.000(4)
F56 0.042(5) 0.102(8) 0.044(3) -0.006(3) 0.002(3) 0.039(5)
F154 0.156(14) 0.32(2) 0.074(7) -0.044(11) 0.004(8) 0.173(15)
F155 0.085(10) 0.113(12) 0.203(17) 0.112(11) 0.101(11) 0.068(9)
F156 0.042(6) 0.106(10) 0.54(4) -0.110(19) -0.019(15) -0.007(6)

loop_
_atom_type_symbol
_atom_type_description
_atom_type_scat_dispersion_real
_atom_type_scat_dispersion_imag
_atom_type_scat_source
C C 0.0033 0.0016 'International Tables Vol C Tables 4.2.6.8 and 6.1.1.4'
H H 0.0000 0.0000 'International Tables Vol C Tables 4.2.6.8 and 6.1.1.4'
B B 0.0013 0.0007 'International Tables Vol C Tables 4.2.6.8 and 6.1.1.4'
F F 0.0171 0.0103 'International Tables Vol C Tables 4.2.6.8 and 6.1.1.4'
Ni Ni 0.3393 1.1124 'International Tables Vol C Tables 4.2.6.8 and 6.1.1.4'

loop_
_geom_angle_atom_site_label_1
_geom_angle_atom_site_label_2
_geom_angle_atom_site_label_3
_geom_angle
C2 Ni1 C1 41.9(2)
C2 Ni1 C3 40.7(3)
C1 Ni1 C3 70.7(3)
C2 Ni1 C6 123.3(2)
C1 Ni1 C6 160.72(19)
C3 Ni1 C6 105.3(2)
C2 Ni1 C8 134.5(3)
C1 Ni1 C8 112.1(3)
C3 Ni1 C8 168.8(2)
C6 Ni1 C8 68.26(15)
C2 Ni1 C5 137.9(2)
C1 Ni1 C5 158.3(2)
C3 Ni1 C5 99.5(3)
C6 Ni1 C5 39.24(16)
C8 Ni1 C5 81.34(15)
C2 Ni1 C9 152.2(2)
C1 Ni1 C9 110.7(2)
C3 Ni1 C9 151.8(3)
C6 Ni1 C9 81.96(15)
C8 Ni1 C9 38.66(15)
C5 Ni1 C9 68.62(14)
C2 Ni1 C4 155.6(2)
C1 Ni1 C4 129.65(18)
C3 Ni1 C4 119.2(3)
C6 Ni1 C4 69.19(15)
C8 Ni1 C4 68.03(15)
C5 Ni1 C4 37.89(15)
C9 Ni1 C4 37.21(14)
C2 Ni1 C7 122.1(2)
C1 Ni1 C7 131.8(2)
C3 Ni1 C7 132.0(2)
C6 Ni1 C7 37.60(14)
C8 Ni1 C7 37.83(15)
C5 Ni1 C7 69.28(15)
C9 Ni1 C7 69.37(14)
C4 Ni1 C7 80.99(14)
C2 C1 Ni1 67.8(3)
C3 C2 C1 113.0(6)
C3 C2 Ni1 73.5(3)
C1 C2 Ni1 70.3(3)
C2 C3 Ni1 65.9(3)
C9 C4 C5 120.9(3)
C9 C4 Ni1 70.7(2)
C5 C4 Ni1 69.7(2)
C4 C5 C6 118.9(4)
C4 C5 C10 121.7(4)
C6 C5 C10 119.4(4)
C4 C5 Ni1 72.4(2)
C6 C5 Ni1 69.6(2)
C10 C5 Ni1 131.8(4)
C7 C6 C5 121.5(4)
C7 C6 Ni1 73.9(2)
C5 C6 Ni1 71.2(2)
C6 C7 C8 117.2(3)
C6 C7 C11 120.9(4)
C8 C7 C11 121.9(4)
C6 C7 Ni1 68.5(2)
C8 C7 Ni1 68.7(2)
C11 C7 Ni1 132.7(3)
C7 C8 C9 122.6(4)
C7 C8 Ni1 73.5(2)
C9 C8 Ni1 71.7(2)
C4 C9 C8 118.6(3)
C4 C9 C12 121.4(3)
C8 C9 C12 120.0(3)
C4 C9 Ni1 72.1(2)
C8 C9 Ni1 69.6(2)
C12 C9 Ni1 131.5(2)
C41 B20 C51 109.6(3)
C41 B20 C31 109.4(3)
C51 B20 C31 107.7(2)
C41 B20 C21 111.7(2)
C51 B20 C21 107.5(3)
C31 B20 C21 110.8(3)
C26 C21 C22 115.4(3)
C26 C21 B20 123.2(3)
C22 C21 B20 121.1(3)
C21 C22 C23 122.1(3)
C24 C23 C22 121.0(3)
C24 C23 C27 120.6(3)
C22 C23 C27 118.4(4)
C23 C24 C25 117.9(3)
C26 C25 C24 120.5(3)
C26 C25 C28 121.3(3)
C24 C25 C28 118.2(3)
C25 C26 C21 123.0(3)
F23 C27 F21 106.7(14)
F122 C27 F123 98.1(12)
F122 C27 F121 109.8(15)
F123 C27 F121 105.8(12)
F23 C27 F22 111.3(13)
F21 C27 F22 105.3(12)
F23 C27 C23 111.9(8)
F122 C27 C23 112.4(9)
F21 C27 C23 110.5(11)
F123 C27 C23 114.4(8)
F121 C27 C23 114.9(11)
F22 C27 C23 110.8(7)
F26 C28 F25 106.9(4)
F26 C28 F24 106.8(3)
F25 C28 F24 104.8(3)
F26 C28 C25 113.1(3)
F25 C28 C25 112.4(3)
F24 C28 C25 112.2(3)
C32 C31 C36 115.7(3)
C32 C31 B20 122.3(3)
C36 C31 B20 121.9(3)
C31 C32 C33 122.0(3)
C34 C33 C32 121.1(3)
C34 C33 C37 118.5(3)
C32 C33 C37 120.5(3)
C33 C34 C35 118.0(3)
C34 C35 C36 121.1(3)
C34 C35 C38 120.0(3)
C36 C35 C38 118.9(3)
C35 C36 C31 122.2(3)
F32 C37 F31 106.5(3)
F32 C37 F33 105.0(3)
F31 C37 F33 105.8(3)
F32 C37 C33 113.3(4)
F31 C37 C33 114.0(3)
F33 C37 C33 111.5(3)
F35 C38 F36 105.4(5)
F35 C38 F34 107.6(4)
F36 C38 F34 104.9(4)
F35 C38 C35 112.7(4)
F36 C38 C35 112.1(4)
F34 C38 C35 113.4(4)
C42 C41 C46 115.7(3)
C42 C41 B20 123.0(3)
C46 C41 B20 121.3(3)
C41 C42 C43 122.1(3)
C44 C43 C42 120.7(3)
C44 C43 C47 120.7(3)
C42 C43 C47 118.6(3)
C45 C44 C43 117.6(3)
C46 C45 C44 121.5(3)
C46 C45 C48 119.2(3)
C44 C45 C48 119.3(3)
C45 C46 C41 122.2(3)
F41 C47 F43 106.7(3)
F41 C47 F42 106.0(3)
F43 C47 F42 106.1(3)
F41 C47 C43 112.4(3)
F43 C47 C43 112.9(3)
F42 C47 C43 112.3(3)
F146 C48 F145 108.9(10)
F45 C48 F44 113.8(8)
F146 C48 F44 123.5(7)
F45 C48 F46 105.8(8)
F44 C48 F46 102.6(6)
F146 C48 F144 99.2(8)
F145 C48 F144 101.3(9)
F45 C48 C45 112.7(5)
F44 C48 C45 112.9(5)
F46 C48 C45 108.0(5)
C52 C51 C56 115.7(3)
C52 C51 B20 122.6(3)
C56 C51 B20 121.5(3)
C53 C52 C51 122.3(3)
C54 C53 C52 120.8(3)
C54 C53 C57 120.4(3)
C52 C53 C57 118.8(4)
C55 C54 C53 118.4(3)
C54 C55 C56 120.6(3)
C54 C55 C58 120.6(3)
C56 C55 C58 118.8(3)
C55 C56 C51 122.2(3)
F151 C57 F152 110.9(17)
F52 C57 F53 105.7(11)
F151 C57 F153 106.6(13)
F152 C57 F153 103.0(12)
F52 C57 F51 104.8(11)
F53 C57 F51 103.3(14)
F151 C57 C53 110.6(15)
F52 C57 C53 115.6(7)
F152 C57 C53 116.0(7)
F53 C57 C53 109.7(8)
F153 C57 C53 109.1(8)
F51 C57 C53 116.6(13)
F156 C58 F155 103.5(14)
F54 C58 F56 104.0(7)
F54 C58 F55 107.1(8)
F56 C58 F55 108.4(9)
F156 C58 F154 103.4(14)
F155 C58 F154 106.3(12)
F54 C58 C55 114.9(6)
F56 C58 C55 112.0(5)
F55 C58 C55 110.0(7)
F154 C58 C55 109.7(8)

loop_
_geom_bond_atom_site_label_1
_geom_bond_atom_site_label_2
_geom_bond_distance
Ni1 C2 1.962(4)
Ni1 C1 1.994(4)
Ni1 C3 2.061(6)
Ni1 C6 2.121(4)
Ni1 C8 2.130(4)
Ni1 C5 2.142(4)
Ni1 C9 2.157(3)
Ni1 C4 2.176(4)
Ni1 C7 2.192(4)
C1 C2 1.414(8)
C2 C3 1.401(10)
C4 C9 1.383(5)
C4 C5 1.402(5)
C5 C6 1.432(6)
C5 C10 1.528(6)
C6 C7 1.392(5)
C7 C8 1.402(5)
C7 C11 1.504(5)
C8 C9 1.419(5)
C9 C12 1.512(5)
B20 C41 1.641(5)
B20 C51 1.642(4)
B20 C31 1.646(5)
B20 C21 1.653(5)
C21 C26 1.394(4)
C21 C22 1.399(5)
C22 C23 1.402(5)
C23 C24 1.379(5)
C23 C27 1.504(6)
C24 C25 1.393(5)
C25 C26 1.390(5)
C25 C28 1.501(5)
C27 F23 1.274(12)
C27 F122 1.28(2)
C27 F21 1.297(18)
C27 F123 1.319(13)
C27 F121 1.32(2)
C27 F22 1.355(18)
C28 F26 1.317(5)
C28 F25 1.329(5)
C28 F24 1.334(4)
C31 C32 1.395(5)
C31 C36 1.401(5)
C32 C33 1.395(5)
C33 C34 1.378(5)
C33 C37 1.493(5)
C34 C35 1.379(5)
C35 C36 1.387(5)
C35 C38 1.497(6)
C37 F32 1.335(5)
C37 F31 1.340(5)
C37 F33 1.351(4)
C38 F35 1.314(6)
C38 F36 1.326(5)
C38 F34 1.326(5)
C41 C42 1.400(4)
C41 C46 1.403(4)
C42 C43 1.401(5)
C43 C44 1.392(5)
C43 C47 1.501(5)
C44 C45 1.384(5)
C45 C46 1.384(5)
C45 C48 1.505(5)
C47 F41 1.334(4)
C47 F43 1.338(4)
C47 F42 1.341(4)
C48 F45 1.251(9)
C48 F146 1.256(10)
C48 F145 1.259(11)
C48 F44 1.316(9)
C48 F46 1.388(10)
C48 F144 1.399(10)
C51 C52 1.397(5)
C51 C56 1.403(5)
C52 C53 1.393(5)
C53 C54 1.389(6)
C53 C57 1.498(5)
C54 C55 1.377(5)
C55 C56 1.402(4)
C55 C58 1.504(6)
C57 F151 1.27(3)
C57 F52 1.309(14)
C57 F152 1.309(16)
C57 F53 1.342(13)
C57 F153 1.374(15)
C57 F51 1.38(3)
C58 F156 1.224(15)
C58 F155 1.246(14)
C58 F54 1.284(8)
C58 F56 1.316(10)
C58 F55 1.326(11)
C58 F154 1.331(15)

loop_
_geom_torsion_atom_site_label_1
_geom_torsion_atom_site_label_2
_geom_torsion_atom_site_label_3
_geom_torsion_atom_site_label_4
_geom_torsion
C3 Ni1 C1 C2 35.5(4)
C6 Ni1 C1 C2 -45.7(10)
C8 Ni1 C1 C2 -132.8(4)
C5 Ni1 C1 C2 101.6(6)
C9 Ni1 C1 C2 -174.5(4)
C4 Ni1 C1 C2 148.0(4)
C7 Ni1 C1 C2 -94.1(5)
Ni1 C1 C2 C3 -61.3(4)
C1 Ni1 C2 C3 122.7(6)
C6 Ni1 C2 C3 -73.8(5)
C8 Ni1 C2 C3 -165.1(4)
C5 Ni1 C2 C3 -24.7(6)
C9 Ni1 C2 C3 133.8(5)
C4 Ni1 C2 C3 41.1(7)
C7 Ni1 C2 C3 -118.8(4)
C3 Ni1 C2 C1 -122.7(6)
C6 Ni1 C2 C1 163.6(4)
C8 Ni1 C2 C1 72.2(5)
C5 Ni1 C2 C1 -147.4(4)
C9 Ni1 C2 C1 11.2(8)
C4 Ni1 C2 C1 -81.6(6)
C7 Ni1 C2 C1 118.6(4)
C1 C2 C3 Ni1 59.4(4)
C1 Ni1 C3 C2 -36.5(4)
C6 Ni1 C3 C2 123.7(4)
C8 Ni1 C3 C2 70.0(14)
C5 Ni1 C3 C2 163.5(4)
C9 Ni1 C3 C2 -134.5(5)
C4 Ni1 C3 C2 -161.9(3)
C7 Ni1 C3 C2 92.9(4)
C2 Ni1 C4 C9 129.6(5)
C1 Ni1 C4 C9 70.5(4)
C3 Ni1 C4 C9 159.0(3)
C6 Ni1 C4 C9 -104.7(2)
C8 Ni1 C4 C9 -30.6(2)
C5 Ni1 C4 C9 -135.3(3)
C7 Ni1 C4 C9 -67.6(2)
C2 Ni1 C4 C5 -95.1(5)
C1 Ni1 C4 C5 -154.2(4)
C3 Ni1 C4 C5 -65.8(3)
C6 Ni1 C4 C5 30.6(2)
C8 Ni1 C4 C5 104.7(2)
C9 Ni1 C4 C5 135.3(3)
C7 Ni1 C4 C5 67.7(2)
C9 C4 C5 C6 -2.9(6)
Ni1 C4 C5 C6 -53.7(3)
C9 C4 C5 C10 179.4(4)
Ni1 C4 C5 C10 128.7(5)
C9 C4 C5 Ni1 50.7(3)
C2 Ni1 C5 C4 142.2(4)
C1 Ni1 C5 C4 65.2(6)
C3 Ni1 C5 C4 126.2(3)
C6 Ni1 C5 C4 -131.2(3)
C8 Ni1 C5 C4 -65.1(2)
C9 Ni1 C5 C4 -27.2(2)
C7 Ni1 C5 C4 -102.3(2)
C2 Ni1 C5 C6 -86.6(4)
C1 Ni1 C5 C6 -163.6(6)
C3 Ni1 C5 C6 -102.6(3)
C8 Ni1 C5 C6 66.1(2)
C9 Ni1 C5 C6 104.0(3)
C4 Ni1 C5 C6 131.2(3)
C7 Ni1 C5 C6 28.9(2)
C2 Ni1 C5 C10 25.2(6)
C1 Ni1 C5 C10 -51.9(8)
C3 Ni1 C5 C10 9.1(5)
C6 Ni1 C5 C10 111.7(5)
C8 Ni1 C5 C10 177.8(5)
C9 Ni1 C5 C10 -144.3(5)
C4 Ni1 C5 C10 -117.1(5)
C7 Ni1 C5 C10 140.6(5)
C4 C5 C6 C7 -1.5(6)
C10 C5 C6 C7 176.2(5)
Ni1 C5 C6 C7 -56.5(4)
C4 C5 C6 Ni1 55.0(3)
C10 C5 C6 Ni1 -127.3(5)
C2 Ni1 C6 C7 -101.0(4)
C1 Ni1 C6 C7 -66.1(8)
C3 Ni1 C6 C7 -141.4(3)
C8 Ni1 C6 C7 28.9(2)
C5 Ni1 C6 C7 132.3(4)
C9 Ni1 C6 C7 66.4(2)
C4 Ni1 C6 C7 102.7(3)
C2 Ni1 C6 C5 126.8(3)
C1 Ni1 C6 C5 161.6(8)
C3 Ni1 C6 C5 86.3(3)
C8 Ni1 C6 C5 -103.4(3)
C9 Ni1 C6 C5 -65.9(2)
C4 Ni1 C6 C5 -29.6(2)
C7 Ni1 C6 C5 -132.3(4)
C5 C6 C7 C8 5.2(6)
Ni1 C6 C7 C8 -50.0(3)
C5 C6 C7 C11 -177.0(4)
Ni1 C6 C7 C11 127.8(4)
C5 C6 C7 Ni1 55.2(4)
C2 Ni1 C7 C6 104.3(3)
C1 Ni1 C7 C6 156.1(3)
C3 Ni1 C7 C6 54.1(4)
C8 Ni1 C7 C6 -133.0(4)
C5 Ni1 C7 C6 -30.0(2)
C9 Ni1 C7 C6 -104.1(3)
C4 Ni1 C7 C6 -67.4(2)
C2 Ni1 C7 C8 -122.7(3)
C1 Ni1 C7 C8 -70.9(3)
C3 Ni1 C7 C8 -172.9(4)
C6 Ni1 C7 C8 133.0(4)
C5 Ni1 C7 C8 103.0(3)
C9 Ni1 C7 C8 28.9(2)
C4 Ni1 C7 C8 65.6(2)
C2 Ni1 C7 C11 -8.5(5)
C1 Ni1 C7 C11 43.4(5)
C3 Ni1 C7 C11 -58.7(6)
C6 Ni1 C7 C11 -112.7(5)
C8 Ni1 C7 C11 114.2(5)
C5 Ni1 C7 C11 -142.8(4)
C9 Ni1 C7 C11 143.1(4)
C4 Ni1 C7 C11 179.8(4)
C6 C7 C8 C9 -4.8(6)
C11 C7 C8 C9 177.4(4)
Ni1 C7 C8 C9 -54.7(3)
C6 C7 C8 Ni1 49.9(3)
C11 C7 C8 Ni1 -127.9(4)
C2 Ni1 C8 C7 87.2(3)
C1 Ni1 C8 C7 130.5(3)
C3 Ni1 C8 C7 28.1(14)
C6 Ni1 C8 C7 -28.7(2)
C5 Ni1 C8 C7 -67.2(2)
C9 Ni1 C8 C7 -133.6(3)
C4 Ni1 C8 C7 -104.1(2)
C2 Ni1 C8 C9 -139.2(3)
C1 Ni1 C8 C9 -95.9(3)
C3 Ni1 C8 C9 161.7(13)
C6 Ni1 C8 C9 104.9(2)
C5 Ni1 C8 C9 66.4(2)
C4 Ni1 C8 C9 29.5(2)
C7 Ni1 C8 C9 133.6(3)
C5 C4 C9 C8 3.4(5)
Ni1 C4 C9 C8 53.7(3)
C5 C4 C9 C12 -178.5(4)
Ni1 C4 C9 C12 -128.2(3)
C5 C4 C9 Ni1 -50.3(3)
C7 C8 C9 C4 0.6(6)
Ni1 C8 C9 C4 -54.9(3)
C7 C8 C9 C12 -177.5(4)
Ni1 C8 C9 C12 127.0(3)
C7 C8 C9 Ni1 55.5(4)
C2 Ni1 C9 C4 -137.1(5)
C1 Ni1 C9 C4 -129.1(3)
C3 Ni1 C9 C4 -41.6(5)
C6 Ni1 C9 C4 66.0(2)
C8 Ni1 C9 C4 131.0(3)
C5 Ni1 C9 C4 27.7(2)
C7 Ni1 C9 C4 102.7(2)
C2 Ni1 C9 C8 92.0(6)
C1 Ni1 C9 C8 99.9(3)
C3 Ni1 C9 C8 -172.6(5)
C6 Ni1 C9 C8 -65.0(2)
C5 Ni1 C9 C8 -103.3(2)
C4 Ni1 C9 C8 -131.0(3)
C7 Ni1 C9 C8 -28.3(2)
C2 Ni1 C9 C12 -20.6(7)
C1 Ni1 C9 C12 -12.6(4)
C3 Ni1 C9 C12 74.9(6)
C6 Ni1 C9 C12 -177.5(4)
C8 Ni1 C9 C12 -112.5(4)
C5 Ni1 C9 C12 144.1(4)
C4 Ni1 C9 C12 116.5(4)
C7 Ni1 C9 C12 -140.8(4)
C41 B20 C21 C26 32.3(4)
C51 B20 C21 C26 -87.9(3)
C31 B20 C21 C26 154.6(3)
C41 B20 C21 C22 -154.3(3)
C51 B20 C21 C22 85.5(3)
C31 B20 C21 C22 -32.0(4)
C26 C21 C22 C23 2.1(5)
B20 C21 C22 C23 -171.8(3)
C21 C22 C23 C24 -1.1(6)
C21 C22 C23 C27 177.7(4)
C22 C23 C24 C25 -0.2(6)
C27 C23 C24 C25 -179.0(4)
C23 C24 C25 C26 0.3(5)
C23 C24 C25 C28 180.0(3)
C24 C25 C26 C21 0.8(5)
C28 C25 C26 C21 -178.9(3)
C22 C21 C26 C25 -1.9(5)
B20 C21 C26 C25 171.8(3)
C24 C23 C27 F23 1.8(13)
C22 C23 C27 F23 -177.1(12)
C24 C23 C27 F122 -87.7(11)
C22 C23 C27 F122 93.4(11)
C24 C23 C27 F21 120.6(10)
C22 C23 C27 F21 -58.3(11)
C24 C23 C27 F123 23.1(11)
C22 C23 C27 F123 -155.8(10)
C24 C23 C27 F121 145.8(12)
C22 C23 C27 F121 -33.1(13)
C24 C23 C27 F22 -123.1(9)
C22 C23 C27 F22 58.1(10)
C26 C25 C28 F26 2.8(5)
C24 C25 C28 F26 -176.9(3)
C26 C25 C28 F25 123.9(4)
C24 C25 C28 F25 -55.7(5)
C26 C25 C28 F24 -118.2(4)
C24 C25 C28 F24 62.1(4)
C41 B20 C31 C32 -95.2(3)
C51 B20 C31 C32 23.9(4)
C21 B20 C31 C32 141.2(3)
C41 B20 C31 C36 81.5(4)
C51 B20 C31 C36 -159.5(3)
C21 B20 C31 C36 -42.1(4)
C36 C31 C32 C33 -0.9(5)
B20 C31 C32 C33 175.9(3)
C31 C32 C33 C34 0.8(5)
C31 C32 C33 C37 180.0(3)
C32 C33 C34 C35 -0.2(5)
C37 C33 C34 C35 -179.4(3)
C33 C34 C35 C36 -0.2(5)
C33 C34 C35 C38 178.9(3)
C34 C35 C36 C31 0.0(5)
C38 C35 C36 C31 -179.1(3)
C32 C31 C36 C35 0.6(5)
B20 C31 C36 C35 -176.3(3)
C34 C33 C37 F32 -63.4(4)
C32 C33 C37 F32 117.4(4)
C34 C33 C37 F31 174.6(3)
C32 C33 C37 F31 -4.7(5)
C34 C33 C37 F33 54.9(5)
C32 C33 C37 F33 -124.4(4)
C34 C35 C38 F35 -122.9(5)
C36 C35 C38 F35 56.2(5)
C34 C35 C38 F36 118.3(4)
C36 C35 C38 F36 -62.6(5)
C34 C35 C38 F34 -0.3(6)
C36 C35 C38 F34 178.8(4)
C51 B20 C41 C42 -128.9(3)
C31 B20 C41 C42 -10.9(4)
C21 B20 C41 C42 112.1(3)
C51 B20 C41 C46 49.5(4)
C31 B20 C41 C46 167.5(3)
C21 B20 C41 C46 -69.5(4)
C46 C41 C42 C43 0.2(4)
B20 C41 C42 C43 178.7(3)
C41 C42 C43 C44 2.2(5)
C41 C42 C43 C47 -175.2(3)
C42 C43 C44 C45 -1.6(5)
C47 C43 C44 C45 175.8(3)
C43 C44 C45 C46 -1.4(5)
C43 C44 C45 C48 178.7(3)
C44 C45 C46 C41 4.0(5)
C48 C45 C46 C41 -176.2(3)
C42 C41 C46 C45 -3.2(4)
B20 C41 C46 C45 178.3(3)
C44 C43 C47 F41 -127.1(4)
C42 C43 C47 F41 50.4(4)
C44 C43 C47 F43 -6.4(5)
C42 C43 C47 F43 171.1(3)
C44 C43 C47 F42 113.5(4)
C42 C43 C47 F42 -69.0(4)
C46 C45 C48 F45 63.8(8)
C44 C45 C48 F45 -116.3(8)
C46 C45 C48 F146 -10.3(10)
C44 C45 C48 F146 169.6(9)
C46 C45 C48 F145 -143.7(9)
C44 C45 C48 F145 36.2(10)
C46 C45 C48 F44 -165.4(6)
C44 C45 C48 F44 14.4(7)
C46 C45 C48 F46 -52.6(6)
C44 C45 C48 F46 127.2(5)
C46 C45 C48 F144 102.0(6)
C44 C45 C48 F144 -78.1(6)
C41 B20 C51 C52 -152.7(3)
C31 B20 C51 C52 88.3(3)
C21 B20 C51 C52 -31.1(4)
C41 B20 C51 C56 32.9(4)
C31 B20 C51 C56 -86.1(3)
C21 B20 C51 C56 154.5(3)
C56 C51 C52 C53 1.6(5)
B20 C51 C52 C53 -173.1(3)
C51 C52 C53 C54 -0.3(5)
C51 C52 C53 C57 177.7(3)
C52 C53 C54 C55 -0.8(5)
C57 C53 C54 C55 -178.8(3)
C53 C54 C55 C56 0.7(5)
C53 C54 C55 C58 -178.7(4)
C54 C55 C56 C51 0.7(5)
C58 C55 C56 C51 -179.9(3)
C52 C51 C56 C55 -1.8(5)
B20 C51 C56 C55 173.0(3)
C54 C53 C57 F151 -31.3(14)
C52 C53 C57 F151 150.7(14)
C54 C53 C57 F52 98.1(8)
C52 C53 C57 F52 -79.9(8)
C54 C53 C57 F152 -158.7(10)
C52 C53 C57 F152 23.3(11)
C54 C53 C57 F53 -142.5(10)
C52 C53 C57 F53 39.5(11)
C54 C53 C57 F153 85.7(8)
C52 C53 C57 F153 -92.3(8)
C54 C53 C57 F51 -25.7(11)
C52 C53 C57 F51 156.3(10)
C54 C55 C58 F156 81.8(17)
C56 C55 C58 F156 -97.6(17)
C54 C55 C58 F155 -155.8(12)
C56 C55 C58 F155 24.8(13)
C54 C55 C58 F54 -5.7(8)
C56 C55 C58 F54 174.9(6)
C54 C55 C58 F56 112.7(7)
C56 C55 C58 F56 -66.7(7)
C54 C55 C58 F55 -126.7(8)
C56 C55 C58 F55 54.0(9)
C54 C55 C58 F154 -34.3(13)
C56 C55 C58 F154 146.4(12)
